data_7042790
loop_
_publ_author_name
'Rojek, Tomasz'
'Goldeman, Waldemar'
'\'Slepokura, Katarzyna'
'Duczmal, Marek'
'Wojciechowska, Agnieszka'
'Matczak-Jon, Ewa'

_publ_section_title
;
 Two isomorphous Co(II) coordination polymers based on new
 \a,\a-disubstituted derivatives of zoledronic acid: synthesis, structures
 and properties
;
_journal_name_full 'Dalton Trans.'
_journal_paper_doi 10.1039/C7DT00410A
_journal_year 2017
_chemical_formula_moiety 'C14 H30 Co3 N4 O20 P4, 6(H2 O)'
_chemical_formula_sum 'C14 H42 Co3 N4 O26 P4'
_chemical_formula_weight 983.18
_space_group_crystal_system triclinic
_space_group_IT_number 2
_space_group_name_Hall '-P 1'
_space_group_name_H-M_alt 'P -1'
_symmetry_space_group_name_Hall '-P 1'
_symmetry_space_group_name_H-M 'P -1'
_atom_sites_solution_hydrogens difmap
_atom_sites_solution_primary isomor
_atom_sites_solution_secondary difmap
_audit_creation_method SHELXL-2014/7
_audit_update_record
;
2017-01-20 deposited with the CCDC.
2017-04-24 downloaded from the CCDC.
;
_cell_angle_alpha 80.66(3)
_cell_angle_beta 71.08(3)
_cell_angle_gamma 63.18(3)
_cell_formula_units_Z 1
_cell_length_a 10.177(3)
_cell_length_b 9.884(3)
_cell_length_c 10.001(3)
_cell_measurement_reflns_used 2089
_cell_measurement_temperature 130(2)
_cell_measurement_theta_max 28.74
_cell_measurement_theta_min 2.68
_cell_volume 849.1(5)
_computing_cell_refinement
;
CrysAlisPro, Agilent Technologies,
Version 1.171.36.21 (release 14-08-2012 CrysAlis171 .NET)
(compiled Sep 14 2012,17:21:16)
;
_computing_data_collection
;
CrysAlisPro, Agilent Technologies,
Version 1.171.36.21 (release 14-08-2012 CrysAlis171 .NET)
(compiled Sep 14 2012,17:21:16)
;
_computing_data_reduction
;
CrysAlisPro, Agilent Technologies,
Version 1.171.36.21 (release 14-08-2012 CrysAlis171 .NET)
(compiled Sep 14 2012,17:21:16)
;
_computing_structure_refinement 'SHELXL-2014/7 (Sheldrick, 2014)'
_computing_structure_solution 'SHELXS-97 (Sheldrick, 2008)'
_diffrn_ambient_temperature 130(2)
_diffrn_detector_area_resol_mean 10.3456
_diffrn_measured_fraction_theta_full 0.978
_diffrn_measured_fraction_theta_max 0.854
_diffrn_measurement_device_type 'Agilent Technologies, Xcalibur, Ruby'
_diffrn_measurement_method 'omega scan'
_diffrn_radiation_type MoK\a
_diffrn_radiation_wavelength 0.71073
_diffrn_reflns_av_R_equivalents 0.0343
_diffrn_reflns_av_unetI/netI 0.0776
_diffrn_reflns_Laue_measured_fraction_full 0.978
_diffrn_reflns_Laue_measured_fraction_max 0.854
_diffrn_reflns_limit_h_max 13
_diffrn_reflns_limit_h_min -12
_diffrn_reflns_limit_k_max 10
_diffrn_reflns_limit_k_min -12
_diffrn_reflns_limit_l_max 12
_diffrn_reflns_limit_l_min -12
_diffrn_reflns_number 6388
_diffrn_reflns_point_group_measured_fraction_full 0.978
_diffrn_reflns_point_group_measured_fraction_max 0.854
_diffrn_reflns_theta_full 25.500
_diffrn_reflns_theta_max 28.800
_diffrn_reflns_theta_min 2.691
_diffrn_source 'Enhance (Mo) X-ray Source'
_exptl_absorpt_coefficient_mu 1.741
_exptl_absorpt_correction_T_max 0.961
_exptl_absorpt_correction_T_min 0.797
_exptl_absorpt_correction_type analytical
_exptl_absorpt_process_details
;
CrysAlisPro, Agilent Technologies,
Version 1.171.36.21 (release 14-08-2012 CrysAlis171 .NET)
(compiled Sep 14 2012,17:21:16)
Analytical numeric absorption correction using a multifaceted crystal
            model based on expressions derived by R.C. Clark & J.S. Reid.
(Clark, R. C. & Reid, J. S. (1995). Acta Cryst. A51, 887-897)
;
_exptl_crystal_colour pink
_exptl_crystal_density_diffrn 1.923
_exptl_crystal_description plate
_exptl_crystal_F_000 503
_exptl_crystal_size_max 0.20
_exptl_crystal_size_mid 0.02
_exptl_crystal_size_min 0.02
_refine_diff_density_max 0.542
_refine_diff_density_min -0.563
_refine_diff_density_rms 0.120
_refine_ls_extinction_method none
_refine_ls_goodness_of_fit_ref 1.022
_refine_ls_hydrogen_treatment constr
_refine_ls_matrix_type full
_refine_ls_number_parameters 233
_refine_ls_number_reflns 3783
_refine_ls_number_restraints 19
_refine_ls_restrained_S_all 1.033
_refine_ls_R_factor_all 0.0735
_refine_ls_R_factor_gt 0.0460
_refine_ls_shift/su_max 0.000
_refine_ls_shift/su_mean 0.000
_refine_ls_structure_factor_coef Fsqd
_refine_ls_weighting_details 'w=1/[\s^2^(Fo^2^)+(0.0263P)^2^+0.5221P] where P=(Fo^2^+2Fc^2^)/3'
_refine_ls_weighting_scheme calc
_refine_ls_wR_factor_gt 0.0785
_refine_ls_wR_factor_ref 0.0879
_reflns_Friedel_coverage 0.000
_reflns_number_gt 2832
_reflns_number_total 3783
_reflns_threshold_expression 'I > 2\s(I)'
_cod_data_source_file c7dt00410a2.cif
_cod_data_source_block tr22023ab
_cod_database_code 7042790
_shelx_shelxl_version_number 2014/7
_shelx_space_group_comment
;
The symmetry employed for this shelxl refinement is uniquely defined
by the following loop, which should always be used as a source of
symmetry information in preference to the above space-group names.
They are only intended as comments.
;
_shelx_estimated_absorpt_t_min 0.722
_shelx_estimated_absorpt_t_max 0.966

loop_
_space_group_symop_operation_xyz
'x, y, z'
'-x, -y, -z'

loop_
_atom_site_label
_atom_site_type_symbol
_atom_site_fract_x
_atom_site_fract_y
_atom_site_fract_z
_atom_site_U_iso_or_equiv
_atom_site_adp_type
_atom_site_occupancy
_atom_site_site_symmetry_order
_atom_site_calc_flag
_atom_site_refinement_flags_posn
_atom_site_refinement_flags_adp
_atom_site_refinement_flags_occupancy
Co1 Co 1.0000 0.0000 0.5000 0.00748(16) Uani 1 2 d S . P
Co2 Co 0.46081(5) 0.29125(5) 0.46004(5) 0.00767(13) Uani 1 1 d . . .
P1 P 0.78679(10) 0.10457(10) 0.28814(10) 0.0084(2) Uani 1 1 d . . .
P2 P 0.73163(10) 0.34422(10) 0.48655(10) 0.0066(2) Uani 1 1 d . . .
O1 O 0.7885(3) 0.0770(3) 0.1444(3) 0.0114(5) Uani 1 1 d . . .
O2 O 0.9403(3) 0.0071(3) 0.3199(3) 0.0104(5) Uani 1 1 d . . .
O3 O 0.6517(3) 0.0882(3) 0.4056(3) 0.0092(5) Uani 1 1 d . . .
O4 O 0.7156(3) 0.5036(3) 0.4881(3) 0.0092(5) Uani 1 1 d . . .
O5 O 0.8732(3) 0.2287(3) 0.5276(3) 0.0093(5) Uani 1 1 d . . .
O6 O 0.5826(3) 0.3302(3) 0.5760(2) 0.0080(5) Uani 1 1 d . . .
O7 O 0.5915(3) 0.3938(3) 0.2894(3) 0.0081(5) Uani 1 1 d . . .
H7 H 0.5523 0.4787 0.3266 0.012 Uiso 1 1 calc R U .
N1 N 0.8474(3) 0.3431(3) 0.0411(3) 0.0098(6) Uani 1 1 d . . .
N2 N 0.8894(4) 0.2522(4) -0.1575(3) 0.0205(8) Uani 1 1 d D . .
H2N H 0.9406 0.1840 -0.2211 0.025 Uiso 1 1 d DR U .
C1 C 0.7479(4) 0.3065(4) 0.3025(4) 0.0083(7) Uani 1 1 d . . .
C2 C 0.8586(4) 0.3527(4) 0.1813(4) 0.0087(7) Uani 1 1 d . . .
C3 C 0.9005(4) 0.4789(4) 0.1889(4) 0.0166(9) Uani 1 1 d . . .
H3A H 0.9133 0.5432 0.1032 0.020 Uiso 1 1 calc R U .
H3B H 0.8570 0.5324 0.2795 0.020 Uiso 1 1 calc R U .
C4 C 1.0176(4) 0.3166(5) 0.1846(4) 0.0195(9) Uani 1 1 d . . .
H4A H 1.1024 0.2813 0.0963 0.023 Uiso 1 1 calc R U .
H4B H 1.0461 0.2705 0.2725 0.023 Uiso 1 1 calc R U .
C21 C 0.9365(4) 0.2250(4) -0.0437(4) 0.0152(8) Uani 1 1 d . . .
H21 H 1.0199 0.1361 -0.0253 0.018 Uiso 1 1 calc R U .
C41 C 0.7658(5) 0.3913(5) -0.1461(4) 0.0220(9) Uani 1 1 d . . .
H41 H 0.7098 0.4384 -0.2134 0.026 Uiso 1 1 calc R U .
C51 C 0.7388(4) 0.4484(4) -0.0216(4) 0.0163(9) Uani 1 1 d . . .
H51 H 0.6599 0.5431 0.0159 0.020 Uiso 1 1 calc R U .
O1W O 0.7964(3) -0.0359(3) 0.6193(3) 0.0125(6) Uani 1 1 d D . .
H1W H 0.7426 -0.0032 0.5629 0.019 Uiso 1 1 d DR U .
H2W H 0.7471 0.0090 0.6967 0.019 Uiso 1 1 d DR U .
O2W O 0.3402(3) 0.1896(3) 0.6267(3) 0.0146(6) Uani 1 1 d D . .
H3W H 0.3487 0.1053 0.6090 0.022 Uiso 1 1 d DR U .
H4W H 0.3620 0.1841 0.7021 0.022 Uiso 1 1 d DR U .
O3W O 0.3554(3) 0.2719(3) 0.3245(3) 0.0193(6) Uani 1 1 d D . .
H5W H 0.2690 0.2722 0.3650 0.029 Uiso 1 1 d DR U .
H6W H 0.3989 0.2192 0.2515 0.029 Uiso 1 1 d DR U .
O4W O 0.5442(3) 0.0875(4) 0.1017(3) 0.0409(9) Uani 1 1 d D . .
H7W H 0.5431 0.1114 0.0175 0.061 Uiso 1 1 d DR U .
H8W H 0.6214 0.0879 0.1150 0.061 Uiso 1 1 d DR U .
O5W O 0.5235(4) 0.1700(4) 0.8291(3) 0.0411(9) Uani 1 1 d D . .
H9W H 0.5344 0.2266 0.7582 0.062 Uiso 1 1 d DR U .
H10W H 0.5084 0.0998 0.8091 0.062 Uiso 1 1 d DR U .
O6W O 0.0744(3) 0.3456(3) 0.5195(3) 0.0222(7) Uani 1 1 d D . .
H11W H 0.0081 0.3119 0.5361 0.033 Uiso 1 1 d DR U .
H12W H 0.1193 0.3169 0.5829 0.033 Uiso 1 1 d DR U .

loop_
_atom_site_aniso_label
_atom_site_aniso_U_11
_atom_site_aniso_U_22
_atom_site_aniso_U_33
_atom_site_aniso_U_23
_atom_site_aniso_U_13
_atom_site_aniso_U_12
Co1 0.0073(4) 0.0061(3) 0.0089(4) -0.0006(3) -0.0031(3) -0.0021(3)
Co2 0.0074(3) 0.0061(3) 0.0098(3) -0.00045(19) -0.0028(2) -0.0027(2)
P1 0.0090(5) 0.0062(5) 0.0095(5) -0.0008(4) -0.0024(4) -0.0027(4)
P2 0.0060(4) 0.0056(4) 0.0077(5) -0.0002(4) -0.0024(4) -0.0020(4)
O1 0.0144(14) 0.0098(13) 0.0089(14) -0.0018(10) -0.0036(11) -0.0036(11)
O2 0.0110(13) 0.0097(13) 0.0085(14) -0.0009(10) -0.0041(11) -0.0015(11)
O3 0.0085(13) 0.0066(12) 0.0125(14) 0.0001(10) -0.0022(10) -0.0037(10)
O4 0.0082(13) 0.0070(12) 0.0118(14) -0.0003(10) -0.0026(10) -0.0029(10)
O5 0.0079(13) 0.0082(12) 0.0115(14) -0.0002(10) -0.0050(10) -0.0018(10)
O6 0.0084(12) 0.0083(12) 0.0091(14) -0.0001(10) -0.0025(10) -0.0051(10)
O7 0.0068(12) 0.0043(12) 0.0123(15) -0.0012(10) -0.0046(11) 0.0000(10)
N1 0.0132(16) 0.0068(15) 0.0055(16) -0.0005(12) 0.0010(12) -0.0034(13)
N2 0.031(2) 0.0200(19) 0.0093(18) -0.0075(14) 0.0022(15) -0.0130(17)
C1 0.0062(18) 0.0087(18) 0.010(2) 0.0028(14) -0.0039(15) -0.0032(15)
C2 0.0075(18) 0.0108(18) 0.005(2) -0.0020(14) 0.0001(14) -0.0026(15)
C3 0.027(2) 0.021(2) 0.008(2) -0.0001(16) 0.0019(17) -0.0201(19)
C4 0.012(2) 0.032(2) 0.016(2) 0.0087(18) -0.0054(17) -0.0122(18)
C21 0.018(2) 0.0098(19) 0.012(2) 0.0007(16) 0.0016(16) -0.0056(16)
C41 0.023(2) 0.028(2) 0.013(2) 0.0002(18) -0.0066(18) -0.008(2)
C51 0.020(2) 0.015(2) 0.011(2) 0.0020(16) -0.0057(17) -0.0046(17)
O1W 0.0135(14) 0.0155(14) 0.0068(14) 0.0009(11) -0.0018(11) -0.0058(11)
O2W 0.0225(15) 0.0145(14) 0.0111(15) -0.0003(11) -0.0032(11) -0.0127(12)
O3W 0.0151(14) 0.0302(17) 0.0171(16) -0.0074(13) -0.0022(12) -0.0128(13)
O4W 0.0271(18) 0.074(3) 0.032(2) -0.0281(18) -0.0007(15) -0.0269(19)
O5W 0.071(3) 0.037(2) 0.026(2) 0.0074(15) -0.0120(17) -0.036(2)
O6W 0.0146(15) 0.0237(16) 0.0341(19) -0.0035(13) -0.0070(13) -0.0121(13)

loop_
_atom_type_symbol
_atom_type_description
_atom_type_scat_dispersion_real
_atom_type_scat_dispersion_imag
_atom_type_scat_source
C C 0.0033 0.0016 'International Tables Vol C Tables 4.2.6.8 and 6.1.1.4'
H H 0.0000 0.0000 'International Tables Vol C Tables 4.2.6.8 and 6.1.1.4'
N N 0.0061 0.0033 'International Tables Vol C Tables 4.2.6.8 and 6.1.1.4'
O O 0.0106 0.0060 'International Tables Vol C Tables 4.2.6.8 and 6.1.1.4'
P P 0.1023 0.0942 'International Tables Vol C Tables 4.2.6.8 and 6.1.1.4'
Co Co 0.3494 0.9721 'International Tables Vol C Tables 4.2.6.8 and 6.1.1.4'

loop_
_geom_angle_atom_site_label_1
_geom_angle_atom_site_label_2
_geom_angle_atom_site_label_3
_geom_angle
_geom_angle_site_symmetry_1
_geom_angle_site_symmetry_3
O5 Co1 O5 180.0 2_756 .
O5 Co1 O2 92.34(10) 2_756 2_756
O5 Co1 O2 87.66(10) . 2_756
O5 Co1 O2 87.67(10) 2_756 .
O5 Co1 O2 92.33(10) . .
O2 Co1 O2 180.0 2_756 .
O5 Co1 O1W 89.61(10) 2_756 2_756
O5 Co1 O1W 90.39(10) . 2_756
O2 Co1 O1W 87.35(10) 2_756 2_756
O2 Co1 O1W 92.65(10) . 2_756
O5 Co1 O1W 90.39(10) 2_756 .
O5 Co1 O1W 89.61(10) . .
O2 Co1 O1W 92.65(10) 2_756 .
O2 Co1 O1W 87.35(10) . .
O1W Co1 O1W 180.00(8) 2_756 .
O4 Co2 O3W 87.85(11) 2_666 .
O4 Co2 O3 175.97(9) 2_666 .
O3W Co2 O3 94.91(11) . .
O4 Co2 O2W 89.89(10) 2_666 .
O3W Co2 O2W 90.38(10) . .
O3 Co2 O2W 93.02(10) . .
O4 Co2 O6 90.99(10) 2_666 .
O3W Co2 O6 171.60(10) . .
O3 Co2 O6 85.85(10) . .
O2W Co2 O6 97.93(9) . .
O4 Co2 O7 91.03(10) 2_666 .
O3W Co2 O7 90.92(10) . .
O3 Co2 O7 86.00(10) . .
O2W Co2 O7 178.43(9) . .
O6 Co2 O7 80.78(9) . .
O1 P1 O2 112.69(14) . .
O1 P1 O3 111.96(14) . .
O2 P1 O3 111.72(14) . .
O1 P1 C1 110.42(15) . .
O2 P1 C1 106.32(15) . .
O3 P1 C1 103.15(15) . .
O4 P2 O5 111.30(13) . .
O4 P2 O6 111.39(14) . .
O5 P2 O6 113.33(14) . .
O4 P2 C1 107.90(15) . .
O5 P2 C1 109.30(15) . .
O6 P2 C1 103.16(14) . .
P1 O2 Co1 128.64(15) . .
P1 O3 Co2 113.45(13) . .
P2 O4 Co2 135.53(14) . 2_666
P2 O5 Co1 133.54(14) . .
P2 O6 Co2 115.49(13) . .
C1 O7 Co2 101.84(18) . .
C1 O7 H7 109.5 . .
Co2 O7 H7 96.7 . .
C21 N1 C51 108.5(3) . .
C21 N1 C2 124.9(3) . .
C51 N1 C2 126.4(3) . .
C21 N2 C41 109.1(3) . .
C21 N2 H2N 116.5 . .
C41 N2 H2N 134.4 . .
O7 C1 C2 109.0(3) . .
O7 C1 P1 104.0(2) . .
C2 C1 P1 111.5(2) . .
O7 C1 P2 104.3(2) . .
C2 C1 P2 116.7(2) . .
P1 C1 P2 110.31(18) . .
N1 C2 C4 114.3(3) . .
N1 C2 C3 112.3(3) . .
C4 C2 C3 59.9(2) . .
N1 C2 C1 113.8(3) . .
C4 C2 C1 122.0(3) . .
C3 C2 C1 124.2(3) . .
C4 C3 C2 59.8(2) . .
C4 C3 H3A 117.8 . .
C2 C3 H3A 117.8 . .
C4 C3 H3B 117.8 . .
C2 C3 H3B 117.8 . .
H3A C3 H3B 114.9 . .
C2 C4 C3 60.3(2) . .
C2 C4 H4A 117.7 . .
C3 C4 H4A 117.7 . .
C2 C4 H4B 117.7 . .
C3 C4 H4B 117.7 . .
H4A C4 H4B 114.9 . .
N2 C21 N1 108.5(3) . .
N2 C21 H21 125.8 . .
N1 C21 H21 125.8 . .
C51 C41 N2 107.1(3) . .
C51 C41 H41 126.4 . .
N2 C41 H41 126.4 . .
C41 C51 N1 106.8(4) . .
C41 C51 H51 126.6 . .
N1 C51 H51 126.6 . .
Co1 O1W H1W 102.4 . .
Co1 O1W H2W 115.8 . .
H1W O1W H2W 110.4 . .
Co2 O2W H3W 115.8 . .
Co2 O2W H4W 111.4 . .
H3W O2W H4W 110.4 . .
Co2 O3W H5W 113.9 . .
Co2 O3W H6W 126.3 . .
H5W O3W H6W 110.5 . .
H7W O4W H8W 110.5 . .
H9W O5W H10W 110.5 . .
H11W O6W H12W 110.5 . .

loop_
_geom_bond_atom_site_label_1
_geom_bond_atom_site_label_2
_geom_bond_distance
_geom_bond_site_symmetry_2
Co1 O5 2.047(3) 2_756
Co1 O5 2.047(3) .
Co1 O2 2.061(2) 2_756
Co1 O2 2.061(2) .
Co1 O1W 2.183(2) 2_756
Co1 O1W 2.183(2) .
Co2 O4 2.014(3) 2_666
Co2 O3W 2.059(3) .
Co2 O3 2.061(3) .
Co2 O2W 2.130(3) .
Co2 O6 2.130(2) .
Co2 O7 2.211(3) .
P1 O1 1.499(3) .
P1 O2 1.528(3) .
P1 O3 1.546(3) .
P1 C1 1.872(4) .
P2 O4 1.511(3) .
P2 O5 1.515(2) .
P2 O6 1.546(2) .
P2 C1 1.877(4) .
O4 Co2 2.014(3) 2_666
O7 C1 1.468(4) .
O7 H7 0.8400 .
N1 C21 1.331(5) .
N1 C51 1.378(5) .
N1 C2 1.464(4) .
N2 C21 1.317(5) .
N2 C41 1.372(5) .
N2 H2N 0.8597 .
C1 C2 1.532(5) .
C2 C4 1.503(5) .
C2 C3 1.509(5) .
C3 C4 1.504(5) .
C3 H3A 0.9900 .
C3 H3B 0.9900 .
C4 H4A 0.9900 .
C4 H4B 0.9900 .
C21 H21 0.9500 .
C41 C51 1.346(5) .
C41 H41 0.9500 .
C51 H51 0.9500 .
O1W H1W 0.8400 .
O1W H2W 0.8400 .
O2W H3W 0.8400 .
O2W H4W 0.8400 .
O3W H5W 0.8396 .
O3W H6W 0.8398 .
O4W H7W 0.8399 .
O4W H8W 0.8400 .
O5W H9W 0.8398 .
O5W H10W 0.8397 .
O6W H11W 0.8400 .
O6W H12W 0.8398 .

loop_
_geom_hbond_atom_site_label_D
_geom_hbond_atom_site_label_H
_geom_hbond_atom_site_label_A
_geom_hbond_distance_DH
_geom_hbond_distance_HA
_geom_hbond_distance_DA
_geom_hbond_angle_DHA
_geom_hbond_site_symmetry_A
O7 H7 O6 0.84 1.95 2.771(4) 166.6 2_666
N2 H2N O2 0.86 1.94 2.781(4) 164.3 2_755
O1W H1W O3 0.84 1.97 2.794(3) 167.3 .
O1W H2W O5W 0.84 2.22 2.960(5) 147.1 .
O2W H3W O3 0.84 1.94 2.778(3) 171.9 2_656
O2W H4W O5W 0.84 2.33 3.100(4) 152.9 .
O3W H5W O6W 0.84 1.98 2.734(4) 149.1 .
O3W H6W O4W 0.84 1.89 2.712(4) 164.7 .
O4W H7W O5W 0.84 1.93 2.764(5) 175.5 1_554
O4W H8W O1 0.84 1.77 2.610(4) 176.6 .
O5W H9W O6 0.84 1.97 2.801(4) 171.1 .
O5W H10W O4W 0.84 2.14 2.852(5) 143.1 2_656
O6W H11W O5 0.84 1.92 2.744(3) 166.7 1_455
O6W H12W O2W 0.84 2.18 2.903(4) 144.8 .
C3 H3B O4 0.99 2.18 2.954(5) 134.3 .
C4 H4B O1W 0.99 2.46 3.320(5) 144.5 2_756
C21 H21 O1 0.95 2.29 3.061(5) 137.4 2_755

loop_
_geom_torsion_atom_site_label_1
_geom_torsion_atom_site_label_2
_geom_torsion_atom_site_label_3
_geom_torsion_atom_site_label_4
_geom_torsion
_geom_torsion_site_symmetry_4
O1 P1 O2 Co1 -179.98(16) .
O3 P1 O2 Co1 -52.9(2) .
C1 P1 O2 Co1 58.9(2) .
O1 P1 O3 Co2 -95.07(16) .
O2 P1 O3 Co2 137.46(14) .
C1 P1 O3 Co2 23.65(17) .
O5 P2 O4 Co2 -144.10(19) 2_666
O6 P2 O4 Co2 -16.6(3) 2_666
C1 P2 O4 Co2 96.0(2) 2_666
O4 P2 O5 Co1 -160.87(18) .
O6 P2 O5 Co1 72.7(2) .
C1 P2 O5 Co1 -41.8(2) .
O4 P2 O6 Co2 111.96(15) .
O5 P2 O6 Co2 -121.61(15) .
C1 P2 O6 Co2 -3.54(18) .
Co2 O7 C1 C2 174.5(2) .
Co2 O7 C1 P1 55.5(2) .
Co2 O7 C1 P2 -60.14(19) .
O1 P1 C1 O7 64.6(2) .
O2 P1 C1 O7 -172.9(2) .
O3 P1 C1 O7 -55.2(2) .
O1 P1 C1 C2 -52.8(3) .
O2 P1 C1 C2 69.8(3) .
O3 P1 C1 C2 -172.6(2) .
O1 P1 C1 P2 175.89(15) .
O2 P1 C1 P2 -61.6(2) .
O3 P1 C1 P2 56.10(19) .
O4 P2 C1 O7 -74.2(2) .
O5 P2 C1 O7 164.67(19) .
O6 P2 C1 O7 43.8(2) .
O4 P2 C1 C2 46.1(3) .
O5 P2 C1 C2 -75.1(3) .
O6 P2 C1 C2 164.1(2) .
O4 P2 C1 P1 174.66(15) .
O5 P2 C1 P1 53.5(2) .
O6 P2 C1 P1 -67.36(19) .
C21 N1 C2 C4 51.2(5) .
C51 N1 C2 C4 -133.1(4) .
C21 N1 C2 C3 117.1(4) .
C51 N1 C2 C3 -67.3(4) .
C21 N1 C2 C1 -95.3(4) .
C51 N1 C2 C1 80.4(4) .
O7 C1 C2 N1 -52.9(4) .
P1 C1 C2 N1 61.4(3) .
P2 C1 C2 N1 -170.6(2) .
O7 C1 C2 C4 163.5(3) .
P1 C1 C2 C4 -82.2(4) .
P2 C1 C2 C4 45.7(4) .
O7 C1 C2 C3 90.3(4) .
P1 C1 C2 C3 -155.4(3) .
P2 C1 C2 C3 -27.4(4) .
N1 C2 C3 C4 -106.0(3) .
C1 C2 C3 C4 110.3(4) .
N1 C2 C4 C3 102.7(3) .
C1 C2 C4 C3 -113.8(4) .
C41 N2 C21 N1 -0.4(4) .
C51 N1 C21 N2 0.6(4) .
C2 N1 C21 N2 176.9(3) .
C21 N2 C41 C51 0.0(4) .
N2 C41 C51 N1 0.3(4) .
C21 N1 C51 C41 -0.5(4) .
C2 N1 C51 C41 -176.8(3) .
